data_4113979
loop_
_publ_author_name
'Diran Herebian'
'Eberhard Bothe'
'Frank Neese'
'Thomas Weyherm\"uller'
'Karl Wieghardt'

_publ_section_title
;
 Molecular and Electronic Structures of
 Bis-(o-diiminobenzosemiquinonato)metal(II) Complexes (Ni, Pd, Pt), Their
 Monocations and -Anions, and of Dimeric Dications Containing Weak
 Metal-Metal Bonds
;
_journal_name_full 'Journal of the American Chemical Society'
_journal_page_first 9116
_journal_page_last 9128
_journal_paper_doi 10.1021/ja030123u
_journal_volume 125
_journal_year 2003
_chemical_formula_sum 'C24 H20 N4 Ni'
_chemical_formula_weight 423.15
_chemical_name_systematic
; 
 ? 
;
_space_group_IT_number 2
_symmetry_cell_setting triclinic
_symmetry_space_group_name_Hall '-P 1'
_symmetry_space_group_name_H-M 'P -1'
_atom_sites_solution_hydrogens geom
_atom_sites_solution_primary direct
_atom_sites_solution_secondary difmap
_audit_creation_method SHELXL
_cell_angle_alpha 74.30(1)
_cell_angle_beta 75.88(1)
_cell_angle_gamma 62.74(1)
_cell_formula_units_Z 2
_cell_length_a 9.6222(6)
_cell_length_b 10.2880(6)
_cell_length_c 11.5222(8)
_cell_measurement_reflns_used 11780
_cell_measurement_temperature 100(2)
_cell_volume 966.46(14)
_computing_cell_refinement 'DENZO, Nonius Collect Software'
_computing_data_collection 'DENZO, Nonius Collect Software'
_computing_data_reduction 'DENZO, Nonius Collect Software'
_computing_structure_refinement 'SHELXL-93 (Sheldrick, 1993)'
_computing_structure_solution 'SHELXS-86 (Sheldrick, 1990)'
_diffrn_ambient_temperature 100(2)
_diffrn_measurement_device 'Nonius Kappa-CCD, rotating anode'
_diffrn_measurement_method '397 images at 1 deg. in \w and 30 sec.'
_diffrn_radiation_monochromator graphite
_diffrn_radiation_source 'rotating Mo-anode'
_diffrn_radiation_type MoK\a
_diffrn_radiation_wavelength 0.71073
_diffrn_reflns_av_R_equivalents 0.0382
_diffrn_reflns_av_sigmaI/netI 0.0778
_diffrn_reflns_limit_h_max 11
_diffrn_reflns_limit_h_min -14
_diffrn_reflns_limit_k_max 15
_diffrn_reflns_limit_k_min -15
_diffrn_reflns_limit_l_max 17
_diffrn_reflns_limit_l_min -17
_diffrn_reflns_number 11780
_diffrn_reflns_theta_max 33.31
_diffrn_reflns_theta_min 4.72
_exptl_absorpt_coefficient_mu 1.022
_exptl_absorpt_correction_T_max 0.9301
_exptl_absorpt_correction_T_min 0.7949
_exptl_absorpt_correction_type 'gaussian, face-indexed'
_exptl_crystal_colour 'dark green'
_exptl_crystal_density_diffrn 1.454
_exptl_crystal_description 'opaque parallelepiped'
_exptl_crystal_F_000 440
_exptl_crystal_size_max 0.25
_exptl_crystal_size_mid 0.09
_exptl_crystal_size_min 0.08
_refine_diff_density_max 0.524
_refine_diff_density_min -0.541
_refine_diff_density_rms 0.084
_refine_ls_extinction_method none
_refine_ls_goodness_of_fit_all 1.024
_refine_ls_goodness_of_fit_obs 1.079
_refine_ls_matrix_type full
_refine_ls_number_parameters 271
_refine_ls_number_reflns 7316
_refine_ls_number_restraints 1
_refine_ls_restrained_S_all 1.081
_refine_ls_restrained_S_obs 1.079
_refine_ls_R_factor_all 0.0623
_refine_ls_R_factor_obs 0.0401
_refine_ls_shift/esd_max -0.001
_refine_ls_shift/esd_mean 0.000
_refine_ls_structure_factor_coef Fsqd
_refine_ls_weighting_details 'w=1/[\s^2^(Fo^2^)+(0.0000P)^2^+0.3198P] where P=(Fo^2^+2Fc^2^)/3'
_refine_ls_weighting_scheme calc
_refine_ls_wR_factor_all 0.0987
_refine_ls_wR_factor_obs 0.0858
_reflns_number_observed 5626
_reflns_number_total 7342
_reflns_observed_criterion >2sigma(I)
_cod_data_source_file ja030123u_2.cif
_cod_data_source_block 4
_cod_depositor_comments
;
The following automatic conversions were performed:

'_refine_ls_weighting_scheme' value 'calc
w=1/[\s^2^(Fo^2^)+(0.0000P)^2^+0.3198P] where P=(Fo^2^+2Fc^2^)/3' was
changed to 'calc'. New tag '_refine_ls_weighting_details' was
created. The value of the new tag was set to
'w=1/[\s^2^(Fo^2^)+(0.0000P)^2^+0.3198P] where P=(Fo^2^+2Fc^2^)/3'.

Automatic conversion script
Id: cif_fix_values 3143 2015-03-26 13:38:13Z robertas 
;
_cod_original_cell_volume 966.47(11)
_cod_database_code 4113979

loop_
_symmetry_equiv_pos_as_xyz
'x, y, z'
'-x, -y, -z'

loop_
_atom_site_aniso_label
_atom_site_aniso_U_11
_atom_site_aniso_U_22
_atom_site_aniso_U_33
_atom_site_aniso_U_23
_atom_site_aniso_U_13
_atom_site_aniso_U_12
Ni1 0.01487(13) 0.01156(12) 0.00915(12) -0.00077(10) -0.00194(10) -0.00438(10)
N1 0.0202(6) 0.0140(6) 0.0111(6) 0.0015(5) -0.0045(5) -0.0055(5)
N2 0.0150(6) 0.0133(5) 0.0096(5) -0.0010(4) -0.0016(4) -0.0064(5)
C1 0.0146(7) 0.0135(6) 0.0132(6) -0.0005(5) -0.0032(5) -0.0065(5)
C2 0.0135(7) 0.0138(6) 0.0123(6) -0.0010(5) -0.0026(5) -0.0071(5)
C3 0.0169(7) 0.0154(7) 0.0121(6) -0.0011(5) -0.0025(5) -0.0077(6)
C4 0.0175(7) 0.0167(7) 0.0142(7) -0.0037(6) -0.0003(5) -0.0085(6)
C5 0.0144(7) 0.0147(7) 0.0182(7) -0.0026(6) -0.0020(5) -0.0069(6)
C6 0.0155(7) 0.0134(6) 0.0149(7) 0.0008(5) -0.0043(5) -0.0053(6)
C7 0.0169(7) 0.0117(6) 0.0098(6) -0.0022(5) -0.0031(5) -0.0054(5)
C8 0.0152(7) 0.0146(6) 0.0147(7) -0.0010(5) -0.0022(5) -0.0052(6)
C9 0.0222(8) 0.0153(7) 0.0129(7) 0.0004(6) -0.0007(6) -0.0069(6)
C10 0.0250(8) 0.0130(6) 0.0144(7) 0.0007(6) -0.0082(6) -0.0049(6)
C11 0.0199(8) 0.0187(7) 0.0196(7) -0.0017(6) -0.0094(6) -0.0058(6)
C12 0.0157(7) 0.0168(7) 0.0159(7) -0.0010(6) -0.0041(6) -0.0077(6)
NI2 0.01360(13) 0.00995(12) 0.00871(12) -0.00220(9) -0.00148(9) -0.00323(10)
N3 0.0159(6) 0.0109(5) 0.0119(6) -0.0035(5) -0.0013(5) -0.0025(5)
N4 0.0135(6) 0.0108(5) 0.0107(5) -0.0030(4) -0.0010(4) -0.0039(4)
C13 0.0118(6) 0.0123(6) 0.0120(6) -0.0026(5) -0.0008(5) -0.0047(5)
C14 0.0117(6) 0.0119(6) 0.0125(6) -0.0022(5) -0.0017(5) -0.0057(5)
C15 0.0162(7) 0.0138(6) 0.0131(6) -0.0041(5) -0.0005(5) -0.0063(5)
C16 0.0188(7) 0.0165(7) 0.0110(6) -0.0023(5) -0.0018(5) -0.0088(6)
C17 0.0157(7) 0.0149(7) 0.0152(7) -0.0006(5) -0.0041(5) -0.0067(6)
C18 0.0134(7) 0.0123(6) 0.0164(7) -0.0025(5) -0.0033(5) -0.0040(5)
C19 0.0149(7) 0.0116(6) 0.0084(6) -0.0019(5) 0.0007(5) -0.0056(5)
C20 0.0138(7) 0.0153(7) 0.0167(7) -0.0049(6) -0.0013(5) -0.0059(5)
C21 0.0134(7) 0.0168(7) 0.0219(8) -0.0039(6) -0.0004(6) -0.0046(6)
C22 0.0190(7) 0.0127(6) 0.0209(8) -0.0048(6) 0.0034(6) -0.0045(6)
C23 0.0224(8) 0.0139(7) 0.0137(7) -0.0039(6) 0.0004(6) -0.0096(6)
C24 0.0170(7) 0.0138(6) 0.0118(6) -0.0019(5) -0.0020(5) -0.0068(6)

loop_
_atom_site_label
_atom_site_type_symbol
_atom_site_fract_x
_atom_site_fract_y
_atom_site_fract_z
_atom_site_U_iso_or_equiv
_atom_site_thermal_displace_type
_atom_site_occupancy
_atom_site_calc_flag
_atom_site_refinement_flags
Ni1 Ni 0.5000 0.5000 0.0000 0.01252(7) Uani 1 d S
N1 N 0.3622(2) 0.69526(14) -0.03059(11) 0.0161(3) Uani 1 d D
H1A H 0.3421(22) 0.7501(19) -0.0998(13) 0.019 Uiso 1 d D
N2 N 0.44267(15) 0.52484(13) 0.16161(11) 0.0127(2) Uani 1 d .
C1 C 0.2862(2) 0.7609(2) 0.06636(13) 0.0137(3) Uani 1 d .
C2 C 0.3320(2) 0.6624(2) 0.17880(13) 0.0128(3) Uani 1 d .
C3 C 0.2664(2) 0.7162(2) 0.28936(13) 0.0146(3) Uani 1 d .
H3 H 0.2982(2) 0.6533(2) 0.36428(13) 0.018 Uiso 1 calc R
C4 C 0.1555(2) 0.8612(2) 0.28679(13) 0.0158(3) Uani 1 d .
H4 H 0.1098(2) 0.8974(2) 0.36106(13) 0.019 Uiso 1 calc R
C5 C 0.1082(2) 0.9576(2) 0.17617(14) 0.0156(3) Uani 1 d .
H5 H 0.0302(2) 1.0566(2) 0.17743(14) 0.019 Uiso 1 calc R
C6 C 0.1735(2) 0.9098(2) 0.06704(14) 0.0152(3) Uani 1 d .
H6 H 0.1434(2) 0.9759(2) -0.00715(14) 0.018 Uiso 1 calc R
C7 C 0.4977(2) 0.4139(2) 0.26550(13) 0.0128(3) Uani 1 d .
C8 C 0.3948(2) 0.3617(2) 0.35050(13) 0.0157(3) Uani 1 d .
H8 H 0.2880(2) 0.3989(2) 0.33851(13) 0.019 Uiso 1 calc R
C9 C 0.4488(2) 0.2557(2) 0.45208(14) 0.0182(3) Uani 1 d .
H9 H 0.3787(2) 0.2207(2) 0.50979(14) 0.022 Uiso 1 calc R
C10 C 0.6052(2) 0.2002(2) 0.47030(14) 0.0184(3) Uani 1 d .
H10 H 0.6412(2) 0.1288(2) 0.54093(14) 0.022 Uiso 1 calc R
C11 C 0.7083(2) 0.2494(2) 0.38494(14) 0.0194(3) Uani 1 d .
H11 H 0.8156(2) 0.2104(2) 0.39641(14) 0.023 Uiso 1 calc R
C12 C 0.6549(2) 0.3558(2) 0.28248(14) 0.0159(3) Uani 1 d .
H12 H 0.7260(2) 0.3889(2) 0.22399(14) 0.019 Uiso 1 calc R
NI2 Ni 0.0000 0.5000 0.0000 0.01135(7) Uani 1 d S
N3 N 0.11003(15) 0.32206(13) 0.09218(11) 0.0139(2) Uani 1 d D
H3A H 0.1767(20) 0.2454(17) 0.0627(15) 0.017 Uiso 1 d D
N4 N -0.08613(14) 0.56137(13) 0.14962(11) 0.0121(2) Uani 1 d .
C13 C 0.0866(2) 0.3169(2) 0.21269(13) 0.0122(3) Uani 1 d .
C14 C -0.0271(2) 0.4556(2) 0.24680(13) 0.0118(3) Uani 1 d .
C15 C -0.0708(2) 0.4661(2) 0.37136(13) 0.0143(3) Uani 1 d .
H15 H -0.1483(2) 0.5565(2) 0.39553(13) 0.017 Uiso 1 calc R
C16 C -0.0002(2) 0.3445(2) 0.45710(13) 0.0150(3) Uani 1 d .
H16 H -0.0287(2) 0.3520(2) 0.54076(13) 0.018 Uiso 1 calc R
C17 C 0.1141(2) 0.2079(2) 0.42353(14) 0.0152(3) Uani 1 d .
H17 H 0.1617(2) 0.1255(2) 0.48461(14) 0.018 Uiso 1 calc R
C18 C 0.1568(2) 0.1939(2) 0.30332(13) 0.0144(3) Uani 1 d .
H18 H 0.2331(2) 0.1019(2) 0.28120(13) 0.017 Uiso 1 calc R
C19 C -0.1980(2) 0.7061(2) 0.17045(12) 0.0121(3) Uani 1 d .
C20 C -0.3489(2) 0.7643(2) 0.13943(13) 0.0151(3) Uani 1 d .
H20 H -0.3770(2) 0.7081(2) 0.10383(13) 0.018 Uiso 1 calc R
C21 C -0.4589(2) 0.9055(2) 0.16073(14) 0.0184(3) Uani 1 d .
H21 H -0.5615(2) 0.9458(2) 0.13860(14) 0.022 Uiso 1 calc R
C22 C -0.4191(2) 0.9873(2) 0.21399(14) 0.0192(3) Uani 1 d .
H22 H -0.4948(2) 1.0826(2) 0.22978(14) 0.023 Uiso 1 calc R
C23 C -0.2681(2) 0.9294(2) 0.24423(13) 0.0162(3) Uani 1 d .
H23 H -0.2406(2) 0.9854(2) 0.28064(13) 0.019 Uiso 1 calc R
C24 C -0.1570(2) 0.7901(2) 0.22150(13) 0.0142(3) Uani 1 d .
H24 H -0.0532(2) 0.7519(2) 0.24069(13) 0.017 Uiso 1 calc R

loop_
_atom_type_symbol
_atom_type_description
_atom_type_scat_dispersion_real
_atom_type_scat_dispersion_imag
_atom_type_scat_source
C C 0.0033 0.0016 'International Tables Vol C Tables 4.2.6.8 and 6.1.1.4'
H H 0.0000 0.0000 'International Tables Vol C Tables 4.2.6.8 and 6.1.1.4'
N N 0.0061 0.0033 'International Tables Vol C Tables 4.2.6.8 and 6.1.1.4'
Ni Ni 0.3393 1.1124 'International Tables Vol C Tables 4.2.6.8 and 6.1.1.4'

loop_
_geom_angle_atom_site_label_1
_geom_angle_atom_site_label_2
_geom_angle_atom_site_label_3
_geom_angle
_geom_angle_site_symmetry_1
_geom_angle_site_symmetry_3
N1 Ni1 N1 180.0 . 2_665
N1 Ni1 N2 96.07(6) . 2_665
N1 Ni1 N2 83.93(6) 2_665 2_665
N1 Ni1 N2 83.93(6) . .
N1 Ni1 N2 96.07(6) 2_665 .
N2 Ni1 N2 179.998(1) 2_665 .
C1 N1 Ni1 116.59(10) . .
C2 N2 C7 118.73(12) . .
C2 N2 Ni1 114.59(10) . .
C7 N2 Ni1 126.61(9) . .
N1 C1 C6 127.52(13) . .
N1 C1 C2 112.51(13) . .
C6 C1 C2 119.97(13) . .
N2 C2 C3 128.12(13) . .
N2 C2 C1 112.33(12) . .
C3 C2 C1 119.51(13) . .
C4 C3 C2 118.95(13) . .
C3 C4 C5 121.55(14) . .
C6 C5 C4 120.77(14) . .
C5 C6 C1 119.20(13) . .
C12 C7 C8 119.53(13) . .
C12 C7 N2 120.08(13) . .
C8 C7 N2 120.39(13) . .
C9 C8 C7 119.91(14) . .
C8 C9 C10 120.48(14) . .
C11 C10 C9 119.73(14) . .
C10 C11 C12 120.14(15) . .
C11 C12 C7 120.18(14) . .
N3 NI2 N3 180.0 2_565 .
N3 NI2 N4 83.97(5) 2_565 2_565
N3 NI2 N4 96.03(5) . 2_565
N3 NI2 N4 96.03(5) 2_565 .
N3 NI2 N4 83.97(5) . .
N4 NI2 N4 180.0 2_565 .
C13 N3 NI2 116.55(10) . .
C14 N4 C19 118.33(11) . .
C14 N4 NI2 114.43(9) . .
C19 N4 NI2 127.15(9) . .
N3 C13 C18 127.71(13) . .
N3 C13 C14 112.48(13) . .
C18 C13 C14 119.79(13) . .
N4 C14 C15 128.05(13) . .
N4 C14 C13 112.51(12) . .
C15 C14 C13 119.34(13) . .
C16 C15 C14 119.37(13) . .
C15 C16 C17 121.41(13) . .
C18 C17 C16 120.44(14) . .
C17 C18 C13 119.62(13) . .
C20 C19 C24 119.74(13) . .
C20 C19 N4 119.85(13) . .
C24 C19 N4 120.40(13) . .
C19 C20 C21 119.86(14) . .
C22 C21 C20 120.29(15) . .
C21 C22 C23 119.78(14) . .
C24 C23 C22 120.32(14) . .
C23 C24 C19 119.97(14) . .

loop_
_geom_bond_atom_site_label_1
_geom_bond_atom_site_label_2
_geom_bond_distance
_geom_bond_site_symmetry_2
Ni1 N1 1.8228(13) .
Ni1 N1 1.8228(13) 2_665
Ni1 N2 1.8613(12) 2_665
Ni1 N2 1.8613(12) .
N1 C1 1.340(2) .
N2 C2 1.358(2) .
N2 C7 1.426(2) .
C1 C6 1.416(2) .
C1 C2 1.435(2) .
C2 C3 1.413(2) .
C3 C4 1.378(2) .
C4 C5 1.414(2) .
C5 C6 1.373(2) .
C7 C12 1.392(2) .
C7 C8 1.399(2) .
C8 C9 1.384(2) .
C9 C10 1.391(2) .
C10 C11 1.387(2) .
C11 C12 1.392(2) .
NI2 N3 1.8224(13) 2_565
NI2 N3 1.8224(13) .
NI2 N4 1.8628(12) 2_565
NI2 N4 1.8628(12) .
N3 C13 1.342(2) .
N4 C14 1.358(2) .
N4 C19 1.426(2) .
C13 C18 1.413(2) .
C13 C14 1.432(2) .
C14 C15 1.413(2) .
C15 C16 1.372(2) .
C16 C17 1.416(2) .
C17 C18 1.373(2) .
C19 C20 1.391(2) .
C19 C24 1.396(2) .
C20 C21 1.396(2) .
C21 C22 1.385(2) .
C22 C23 1.389(2) .
C23 C24 1.389(2) .
